data_4302513
loop_
_publ_author_name
'Richard D. Adams'
'Eszter Trufan'

_publ_section_title
;
Platinum-Germanium Compounds from the Reactions of (COD)PtMe2 (COD =
1,5-cyclooctadiene) with HGePh3
;
_journal_name_full 'Inorganic Chemistry'
_journal_page_first 6124
_journal_page_last 6129
_journal_paper_doi 10.1021/ic9004888
_journal_volume 48
_journal_year 2009
_chemical_formula_sum 'C27 H30 Ge Pt'
_chemical_formula_weight 622.19
_chemical_name_systematic
; 
 ? 
;
_space_group_IT_number 2
_symmetry_cell_setting triclinic
_symmetry_space_group_name_Hall '-P 1'
_symmetry_space_group_name_H-M 'P -1'
_atom_sites_solution_hydrogens geom
_atom_sites_solution_primary direct
_atom_sites_solution_secondary difmap
_audit_creation_method SHELXL-97
_cell_angle_alpha 73.4390(10)
_cell_angle_beta 70.8480(10)
_cell_angle_gamma 69.5710(10)
_cell_formula_units_Z 4
_cell_length_a 11.3509(6)
_cell_length_b 15.0194(7)
_cell_length_c 15.8322(8)
_cell_measurement_reflns_used 3386
_cell_measurement_temperature 294(2)
_cell_measurement_theta_max 20.77
_cell_measurement_theta_min 2.21
_cell_volume 2344.6(2)
_computing_cell_refinement 'SAINT+  V6.45 (Bruker, 2003)'
_computing_data_collection 'SMART V5.632 (Bruker, 2005)'
_computing_data_reduction 'SAINT+  V6.45'
_computing_molecular_graphics 'SHELXTL V6.1 (Sheldrick, 2000)'
_computing_publication_material 'SHELXTL V6.1'
_computing_structure_refinement 'SHELXL-97 (Sheldrick, 1997)'
_computing_structure_solution 'SHELXS-97 (Sheldrick, 1990)'
_diffrn_ambient_temperature 294(2)
_diffrn_measured_fraction_theta_full 0.993
_diffrn_measured_fraction_theta_max 0.993
_diffrn_measurement_device_type 'Bruker SMART APEX CCD diffractometer'
_diffrn_measurement_method 'omega scans'
_diffrn_radiation_monochromator graphite
_diffrn_radiation_source 'fine-focus sealed tube'
_diffrn_radiation_type MoK\a
_diffrn_radiation_wavelength 0.71073
_diffrn_reflns_av_R_equivalents 0.0634
_diffrn_reflns_av_sigmaI/netI 0.0860
_diffrn_reflns_limit_h_max 15
_diffrn_reflns_limit_h_min -15
_diffrn_reflns_limit_k_max 20
_diffrn_reflns_limit_k_min -20
_diffrn_reflns_limit_l_max 21
_diffrn_reflns_limit_l_min -21
_diffrn_reflns_number 33203
_diffrn_reflns_theta_full 28.54
_diffrn_reflns_theta_max 28.54
_diffrn_reflns_theta_min 1.39
_diffrn_standards_decay_% <1
_exptl_absorpt_coefficient_mu 7.252
_exptl_absorpt_correction_T_max 1.000
_exptl_absorpt_correction_T_min 0.730
_exptl_absorpt_correction_type multi-scan
_exptl_absorpt_process_details '(SADABS, Bruker, 1997)'
_exptl_crystal_colour colorless
_exptl_crystal_density_diffrn 1.763
_exptl_crystal_density_method 'not measured'
_exptl_crystal_description plate
_exptl_crystal_F_000 1208
_exptl_crystal_size_max 0.10
_exptl_crystal_size_mid 0.10
_exptl_crystal_size_min 0.05
_refine_diff_density_max 1.733
_refine_diff_density_min -0.648
_refine_diff_density_rms 0.131
_refine_ls_extinction_method none
_refine_ls_goodness_of_fit_ref 0.931
_refine_ls_hydrogen_treatment constr
_refine_ls_matrix_type full
_refine_ls_number_parameters 525
_refine_ls_number_reflns 11843
_refine_ls_number_restraints 0
_refine_ls_restrained_S_all 0.931
_refine_ls_R_factor_all 0.1165
_refine_ls_R_factor_gt 0.0430
_refine_ls_shift/su_max 0.003
_refine_ls_shift/su_mean 0.000
_refine_ls_structure_factor_coef Fsqd
_refine_ls_weighting_details 'calc w=1/[\s^2^(Fo^2^)+(0.0309P)^2^+0.0000P] where P=(Fo^2^+2Fc^2^)/3'
_refine_ls_weighting_scheme calc
_refine_ls_wR_factor_gt 0.0713
_refine_ls_wR_factor_ref 0.0918
_reflns_number_gt 6088
_reflns_number_total 11843
_reflns_threshold_expression >2sigma(I)
_cod_data_source_file ic9004888_si_001.cif
_cod_data_source_block p-1
_cod_depositor_comments
;
The following automatic conversions were performed:
'_symmetry_cell_setting' value 'Triclinic' changed to 'triclinic'
according to '/home/saulius/struct/CIF-dictionaries/cif_core.dic'
dictionary named 'cif_core.dic' version 2.4.1 from 2010-06-29.

Automatic conversion script
Id: cif_fix_enum 1527 2010-12-29 10:47:43Z saulius 

The following automatic conversions were performed:

'_refine_ls_hydrogen_treatment' value 'constr.' was replaced with the
value 'constr' as specified in the replacement file
'src/cod-tools/trunk/data/replacement-values/replacement_values.lst'.

Automatic conversion script
Id: cif_fix_values 5376 2017-05-30 11:51:03Z andrius 
;
_cod_database_code 4302513

loop_
_symmetry_equiv_pos_as_xyz
'x, y, z'
'-x, -y, -z'

loop_
_atom_site_label
_atom_site_type_symbol
_atom_site_fract_x
_atom_site_fract_y
_atom_site_fract_z
_atom_site_U_iso_or_equiv
_atom_site_adp_type
_atom_site_occupancy
_atom_site_symmetry_multiplicity
_atom_site_calc_flag
_atom_site_refinement_flags
_atom_site_disorder_assembly
_atom_site_disorder_group
Pt1 Pt 0.77897(3) 0.836314(19) 0.185892(19) 0.05129(10) Uani 1 1 d . . .
Pt2 Pt 0.31101(3) 0.660873(19) 0.309269(19) 0.05035(10) Uani 1 1 d . . .
Ge1 Ge 0.87496(7) 0.69579(5) 0.11645(5) 0.04716(19) Uani 1 1 d . . .
Ge2 Ge 0.20817(7) 0.80153(5) 0.37803(5) 0.04643(19) Uani 1 1 d . . .
C1 C 0.6645(8) 0.7568(5) 0.2858(5) 0.071(2) Uani 1 1 d . . .
H1A H 0.5840 0.7700 0.2707 0.107 Uiso 1 1 calc R . .
H1B H 0.6472 0.7743 0.3433 0.107 Uiso 1 1 calc R . .
H1C H 0.7092 0.6890 0.2897 0.107 Uiso 1 1 calc R . .
C2 C 0.7317(8) 0.9433(6) 0.2772(5) 0.062(2) Uani 1 1 d . . .
H2 H 0.7127 0.8960 0.3280 0.075 Uiso 1 1 calc R . .
C3 C 0.6464(8) 0.9828(5) 0.2279(6) 0.066(2) Uani 1 1 d . . .
H3 H 0.5743 0.9594 0.2458 0.079 Uiso 1 1 calc R . .
C4 C 0.6553(8) 1.0628(6) 0.1451(5) 0.071(2) Uani 1 1 d . . .
H4A H 0.6987 1.1042 0.1528 0.086 Uiso 1 1 calc R . .
H4B H 0.5679 1.1017 0.1417 0.086 Uiso 1 1 calc R . .
C5 C 0.7277(8) 1.0282(6) 0.0546(5) 0.074(2) Uani 1 1 d . . .
H5A H 0.6663 1.0163 0.0316 0.089 Uiso 1 1 calc R . .
H5B H 0.7597 1.0800 0.0108 0.089 Uiso 1 1 calc R . .
C6 C 0.8398(7) 0.9387(5) 0.0596(5) 0.057(2) Uani 1 1 d . . .
H6 H 0.8482 0.8935 0.0267 0.068 Uiso 1 1 calc R . .
C7 C 0.9305(7) 0.9159(5) 0.1067(5) 0.057(2) Uani 1 1 d . . .
H7 H 0.9928 0.8561 0.1055 0.069 Uiso 1 1 calc R . .
C8 C 0.9367(7) 0.9803(6) 0.1600(5) 0.067(2) Uani 1 1 d . . .
H8A H 0.9054 1.0470 0.1306 0.080 Uiso 1 1 calc R . .
H8B H 1.0270 0.9688 0.1584 0.080 Uiso 1 1 calc R . .
C9 C 0.8588(8) 0.9673(6) 0.2592(6) 0.075(2) Uani 1 1 d . . .
H9A H 0.8392 1.0264 0.2808 0.090 Uiso 1 1 calc R . .
H9B H 0.9129 0.9159 0.2949 0.090 Uiso 1 1 calc R . .
C10 C 1.0423(7) 0.6907(5) 0.0242(5) 0.0479(17) Uani 1 1 d . . .
C11 C 1.0506(8) 0.7465(5) -0.0624(5) 0.065(2) Uani 1 1 d . . .
H11 H 0.9744 0.7877 -0.0775 0.078 Uiso 1 1 calc R . .
C12 C 1.1662(8) 0.7437(6) -0.1269(5) 0.065(2) Uani 1 1 d . . .
H12 H 1.1671 0.7819 -0.1847 0.079 Uiso 1 1 calc R . .
C13 C 1.2808(8) 0.6849(7) -0.1069(6) 0.075(3) Uani 1 1 d . . .
H13 H 1.3597 0.6829 -0.1503 0.090 Uiso 1 1 calc R . .
C14 C 1.2758(8) 0.6295(7) -0.0214(7) 0.080(3) Uani 1 1 d . . .
H14 H 1.3526 0.5899 -0.0062 0.096 Uiso 1 1 calc R . .
C15 C 1.1581(7) 0.6312(5) 0.0432(5) 0.059(2) Uani 1 1 d . . .
H15 H 1.1572 0.5916 0.1003 0.071 Uiso 1 1 calc R . .
C16 C 0.9164(7) 0.5726(5) 0.2023(5) 0.0499(18) Uani 1 1 d . . .
C17 C 0.9152(6) 0.4865(5) 0.1900(5) 0.0520(18) Uani 1 1 d . . .
H17 H 0.8882 0.4867 0.1405 0.062 Uiso 1 1 calc R . .
C18 C 0.9523(8) 0.3991(6) 0.2477(6) 0.071(2) Uani 1 1 d . . .
H18 H 0.9506 0.3418 0.2371 0.085 Uiso 1 1 calc R . .
C19 C 0.9916(8) 0.3988(6) 0.3210(6) 0.073(2) Uani 1 1 d . . .
H19 H 1.0167 0.3409 0.3606 0.088 Uiso 1 1 calc R . .
C20 C 0.9942(8) 0.4838(7) 0.3361(6) 0.075(2) Uani 1 1 d . . .
H20 H 1.0222 0.4833 0.3853 0.090 Uiso 1 1 calc R . .
C21 C 0.9550(7) 0.5698(6) 0.2778(5) 0.065(2) Uani 1 1 d . . .
H21 H 0.9545 0.6272 0.2894 0.078 Uiso 1 1 calc R . .
C22 C 0.7588(7) 0.6920(5) 0.0476(5) 0.0508(18) Uani 1 1 d . . .
C23 C 0.6331(8) 0.7488(6) 0.0612(5) 0.070(2) Uani 1 1 d . . .
H23 H 0.6015 0.7890 0.1035 0.084 Uiso 1 1 calc R . .
C24 C 0.5515(9) 0.7475(7) 0.0129(7) 0.085(3) Uani 1 1 d . . .
H24 H 0.4654 0.7853 0.0239 0.102 Uiso 1 1 calc R . .
C25 C 0.5987(11) 0.6900(8) -0.0513(7) 0.090(3) Uani 1 1 d . . .
H25 H 0.5446 0.6890 -0.0840 0.108 Uiso 1 1 calc R . .
C26 C 0.7248(10) 0.6345(6) -0.0670(6) 0.081(3) Uani 1 1 d . . .
H26 H 0.7570 0.5967 -0.1114 0.098 Uiso 1 1 calc R . .
C27 C 0.8066(8) 0.6339(5) -0.0169(5) 0.060(2) Uani 1 1 d . . .
H27 H 0.8920 0.5948 -0.0269 0.072 Uiso 1 1 calc R . .
C31 C 0.2182(8) 0.7407(6) 0.2080(5) 0.070(2) Uani 1 1 d . . .
H31A H 0.2192 0.6983 0.1722 0.104 Uiso 1 1 calc R . .
H31B H 0.2623 0.7877 0.1696 0.104 Uiso 1 1 calc R . .
H31C H 0.1299 0.7731 0.2350 0.104 Uiso 1 1 calc R . .
C32 C 0.3434(8) 0.5606(5) 0.4388(5) 0.059(2) Uani 1 1 d . . .
H32 H 0.2799 0.6064 0.4710 0.071 Uiso 1 1 calc R . .
C33 C 0.4581(7) 0.5819(5) 0.3928(5) 0.058(2) Uani 1 1 d . . .
H33 H 0.4646 0.6416 0.3937 0.069 Uiso 1 1 calc R . .
C34 C 0.5743(7) 0.5154(5) 0.3408(5) 0.062(2) Uani 1 1 d . . .
H34A H 0.5755 0.4490 0.3704 0.074 Uiso 1 1 calc R . .
H34B H 0.6522 0.5258 0.3441 0.074 Uiso 1 1 calc R . .
C35 C 0.5792(8) 0.5277(6) 0.2416(6) 0.072(2) Uani 1 1 d . . .
H35A H 0.6354 0.4685 0.2206 0.086 Uiso 1 1 calc R . .
H35B H 0.6189 0.5792 0.2067 0.086 Uiso 1 1 calc R . .
C36 C 0.4493(8) 0.5510(6) 0.2203(5) 0.065(2) Uani 1 1 d . . .
H36 H 0.4370 0.5959 0.1674 0.078 Uiso 1 1 calc R . .
C37 C 0.3513(9) 0.5140(5) 0.2696(6) 0.067(2) Uani 1 1 d . . .
H37 H 0.2745 0.5386 0.2510 0.081 Uiso 1 1 calc R . .
C38 C 0.3553(8) 0.4354(6) 0.3532(6) 0.076(2) Uani 1 1 d . . .
H38A H 0.4441 0.3944 0.3475 0.091 Uiso 1 1 calc R . .
H38B H 0.3023 0.3958 0.3555 0.091 Uiso 1 1 calc R . .
C39 C 0.3082(8) 0.4714(6) 0.4432(5) 0.071(2) Uani 1 1 d . . .
H39A H 0.2143 0.4848 0.4633 0.085 Uiso 1 1 calc R . .
H39B H 0.3443 0.4198 0.4887 0.085 Uiso 1 1 calc R . .
C40 C 0.2102(7) 0.9255(5) 0.2924(5) 0.0496(18) Uani 1 1 d . . .
C41 C 0.1147(8) 1.0106(5) 0.3067(5) 0.063(2) Uani 1 1 d . . .
H41 H 0.0418 1.0096 0.3555 0.075 Uiso 1 1 calc R . .
C42 C 0.1261(11) 1.0978(6) 0.2491(7) 0.086(3) Uani 1 1 d . . .
H42 H 0.0609 1.1547 0.2599 0.103 Uiso 1 1 calc R . .
C43 C 0.2307(12) 1.1012(8) 0.1774(8) 0.096(4) Uani 1 1 d . . .
H43 H 0.2369 1.1601 0.1391 0.116 Uiso 1 1 calc R . .
C44 C 0.3270(10) 1.0186(8) 0.1611(6) 0.085(3) Uani 1 1 d . . .
H44 H 0.3993 1.0206 0.1119 0.102 Uiso 1 1 calc R . .
C45 C 0.3163(8) 0.9318(6) 0.2184(5) 0.068(2) Uani 1 1 d . . .
H45 H 0.3825 0.8756 0.2071 0.082 Uiso 1 1 calc R . .
C46 C 0.2794(6) 0.8104(5) 0.4730(5) 0.0476(17) Uani 1 1 d . . .
C47 C 0.2563(7) 0.7572(5) 0.5602(5) 0.058(2) Uani 1 1 d . . .
H47 H 0.2051 0.7155 0.5751 0.070 Uiso 1 1 calc R . .
C48 C 0.3062(9) 0.7633(6) 0.6266(6) 0.075(2) Uani 1 1 d . . .
H48 H 0.2887 0.7264 0.6849 0.090 Uiso 1 1 calc R . .
C49 C 0.3810(9) 0.8240(7) 0.6053(7) 0.085(3) Uani 1 1 d . . .
H49 H 0.4145 0.8288 0.6495 0.103 Uiso 1 1 calc R . .
C50 C 0.4074(9) 0.8777(6) 0.5202(7) 0.080(3) Uani 1 1 d . . .
H50 H 0.4590 0.9189 0.5061 0.096 Uiso 1 1 calc R . .
C51 C 0.3570(7) 0.8707(6) 0.4541(6) 0.064(2) Uani 1 1 d . . .
H51 H 0.3759 0.9075 0.3958 0.077 Uiso 1 1 calc R . .
C52 C 0.0283(7) 0.8019(5) 0.4419(5) 0.0488(18) Uani 1 1 d . . .
C53 C -0.0274(8) 0.7388(6) 0.4299(5) 0.063(2) Uani 1 1 d . . .
H53 H 0.0230 0.6955 0.3911 0.076 Uiso 1 1 calc R . .
C54 C -0.1533(9) 0.7374(7) 0.4728(6) 0.075(3) Uani 1 1 d . . .
H54 H -0.1872 0.6951 0.4615 0.090 Uiso 1 1 calc R . .
C55 C -0.2293(9) 0.7987(8) 0.5325(6) 0.084(3) Uani 1 1 d . . .
H55 H -0.3148 0.7984 0.5621 0.101 Uiso 1 1 calc R . .
C56 C -0.1766(9) 0.8600(6) 0.5473(6) 0.080(3) Uani 1 1 d . . .
H56 H -0.2271 0.9016 0.5876 0.096 Uiso 1 1 calc R . .
C57 C -0.0487(8) 0.8617(5) 0.5034(5) 0.061(2) Uani 1 1 d . . .
H57 H -0.0149 0.9035 0.5157 0.073 Uiso 1 1 calc R . .

loop_
_atom_site_aniso_label
_atom_site_aniso_U_11
_atom_site_aniso_U_22
_atom_site_aniso_U_33
_atom_site_aniso_U_23
_atom_site_aniso_U_13
_atom_site_aniso_U_12
Pt1 0.0602(2) 0.03764(17) 0.04940(19) -0.00606(14) -0.00864(15) -0.01267(14)
Pt2 0.0611(2) 0.03991(17) 0.04775(19) -0.00622(14) -0.01512(15) -0.01206(15)
Ge1 0.0539(5) 0.0363(4) 0.0451(4) -0.0046(3) -0.0097(4) -0.0104(3)
Ge2 0.0559(5) 0.0377(4) 0.0436(4) -0.0033(3) -0.0134(4) -0.0134(4)
C1 0.083(6) 0.054(5) 0.062(5) -0.013(4) 0.004(4) -0.020(4)
C2 0.081(6) 0.047(5) 0.057(5) -0.016(4) -0.007(5) -0.023(4)
C3 0.067(6) 0.039(4) 0.080(6) -0.015(4) -0.010(5) -0.007(4)
C4 0.072(6) 0.055(5) 0.074(6) -0.002(4) -0.029(5) -0.001(4)
C5 0.089(7) 0.061(5) 0.068(6) 0.001(4) -0.026(5) -0.022(5)
C6 0.073(5) 0.031(4) 0.061(5) -0.004(3) -0.016(4) -0.013(4)
C7 0.064(5) 0.037(4) 0.065(5) -0.015(4) -0.011(4) -0.008(4)
C8 0.061(5) 0.057(5) 0.077(6) -0.011(4) -0.024(5) -0.006(4)
C9 0.102(7) 0.062(6) 0.070(6) -0.020(5) -0.041(5) -0.012(5)
C10 0.052(5) 0.046(4) 0.046(4) -0.010(3) -0.006(4) -0.020(4)
C11 0.072(6) 0.048(5) 0.064(5) -0.011(4) -0.012(5) -0.009(4)
C12 0.077(6) 0.072(6) 0.044(5) -0.014(4) 0.001(4) -0.030(5)
C13 0.057(6) 0.101(7) 0.077(7) -0.041(6) 0.007(5) -0.037(5)
C14 0.063(6) 0.089(7) 0.086(7) -0.013(6) -0.019(5) -0.021(5)
C15 0.052(5) 0.060(5) 0.062(5) -0.015(4) -0.007(4) -0.017(4)
C16 0.053(5) 0.035(4) 0.050(5) -0.004(3) -0.005(4) -0.010(3)
C17 0.052(5) 0.043(4) 0.048(4) -0.002(3) -0.009(3) -0.007(3)
C18 0.079(6) 0.048(5) 0.071(6) 0.005(4) -0.014(5) -0.017(4)
C19 0.071(6) 0.055(5) 0.076(6) 0.021(5) -0.028(5) -0.016(4)
C20 0.077(6) 0.087(7) 0.064(6) 0.001(5) -0.028(5) -0.029(5)
C21 0.074(6) 0.059(5) 0.064(5) -0.002(4) -0.029(5) -0.019(4)
C22 0.052(5) 0.041(4) 0.052(5) 0.009(3) -0.013(4) -0.019(4)
C23 0.060(5) 0.072(6) 0.054(5) -0.003(4) -0.001(4) -0.009(5)
C24 0.053(6) 0.101(8) 0.084(7) 0.016(6) -0.025(5) -0.021(5)
C25 0.099(8) 0.090(8) 0.095(8) 0.025(6) -0.055(7) -0.050(7)
C26 0.101(8) 0.060(6) 0.096(7) -0.018(5) -0.044(6) -0.018(5)
C27 0.065(5) 0.045(4) 0.072(6) -0.012(4) -0.026(4) -0.010(4)
C31 0.082(6) 0.064(5) 0.071(6) -0.017(4) -0.032(5) -0.017(5)
C32 0.066(5) 0.044(4) 0.055(5) -0.004(4) -0.012(4) -0.008(4)
C33 0.072(6) 0.035(4) 0.060(5) -0.004(4) -0.019(4) -0.008(4)
C34 0.067(5) 0.057(5) 0.062(5) -0.006(4) -0.017(4) -0.023(4)
C35 0.067(6) 0.056(5) 0.083(7) -0.023(5) 0.002(5) -0.017(4)
C36 0.084(6) 0.049(5) 0.059(5) -0.010(4) -0.021(5) -0.013(5)
C37 0.089(7) 0.041(5) 0.075(6) -0.020(4) -0.027(5) -0.010(4)
C38 0.087(6) 0.049(5) 0.092(7) -0.003(5) -0.024(5) -0.029(5)
C39 0.080(6) 0.058(5) 0.070(6) -0.002(4) -0.015(5) -0.027(5)
C40 0.061(5) 0.048(4) 0.041(4) -0.003(3) -0.016(4) -0.018(4)
C41 0.082(6) 0.048(5) 0.060(5) -0.003(4) -0.025(4) -0.018(4)
C42 0.127(9) 0.042(5) 0.096(8) 0.012(5) -0.064(7) -0.020(5)
C43 0.127(10) 0.075(7) 0.102(9) 0.034(6) -0.062(8) -0.056(7)
C44 0.088(7) 0.104(8) 0.065(6) 0.023(6) -0.024(5) -0.056(7)
C45 0.077(6) 0.064(6) 0.064(6) 0.006(4) -0.032(5) -0.022(5)
C46 0.048(4) 0.038(4) 0.052(5) -0.012(3) -0.010(3) -0.007(3)
C47 0.074(5) 0.060(5) 0.038(4) -0.007(4) -0.009(4) -0.023(4)
C48 0.090(7) 0.079(6) 0.050(5) -0.018(5) -0.019(5) -0.010(5)
C49 0.090(7) 0.089(7) 0.091(8) -0.039(6) -0.046(6) -0.003(6)
C50 0.088(7) 0.072(6) 0.092(7) -0.015(6) -0.033(6) -0.030(5)
C51 0.068(5) 0.056(5) 0.065(5) -0.012(4) -0.014(4) -0.015(4)
C52 0.056(5) 0.035(4) 0.054(5) 0.004(3) -0.018(4) -0.017(3)
C53 0.078(6) 0.069(5) 0.054(5) -0.003(4) -0.025(4) -0.032(5)
C54 0.073(6) 0.085(7) 0.079(6) 0.009(5) -0.027(5) -0.049(6)
C55 0.052(6) 0.093(8) 0.082(7) 0.022(6) -0.011(5) -0.026(5)
C56 0.065(6) 0.067(6) 0.082(7) -0.014(5) -0.008(5) 0.002(5)
C57 0.060(5) 0.051(5) 0.065(5) -0.016(4) -0.009(4) -0.011(4)

loop_
_atom_type_symbol
_atom_type_description
_atom_type_scat_dispersion_real
_atom_type_scat_dispersion_imag
_atom_type_scat_source
C C 0.0033 0.0016 'International Tables Vol C Tables 4.2.6.8 and 6.1.1.4'
H H 0.0000 0.0000 'International Tables Vol C Tables 4.2.6.8 and 6.1.1.4'
Ge Ge 0.1547 1.8001 'International Tables Vol C Tables 4.2.6.8 and 6.1.1.4'
Pt Pt -1.7033 8.3905 'International Tables Vol C Tables 4.2.6.8 and 6.1.1.4'

loop_
_geom_angle_atom_site_label_1
_geom_angle_atom_site_label_2
_geom_angle_atom_site_label_3
_geom_angle
_geom_angle_site_symmetry_1
_geom_angle_site_symmetry_3
_geom_angle_publ_flag
C1 Pt1 C6 159.5(3) . . ?
C1 Pt1 C7 164.6(3) . . ?
C6 Pt1 C7 35.3(2) . . ?
C1 Pt1 C2 91.3(3) . . ?
C6 Pt1 C2 93.4(3) . . ?
C7 Pt1 C2 80.2(3) . . ?
C1 Pt1 C3 93.5(3) . . ?
C6 Pt1 C3 79.8(3) . . ?
C7 Pt1 C3 86.3(3) . . ?
C2 Pt1 C3 33.2(3) . . ?
C1 Pt1 Ge1 86.2(2) . . ?
C6 Pt1 Ge1 94.95(19) . . ?
C7 Pt1 Ge1 98.15(18) . . ?
C2 Pt1 Ge1 162.7(2) . . ?
C3 Pt1 Ge1 164.0(2) . . ?
C31 Pt2 C32 159.1(3) . . ?
C31 Pt2 C33 165.2(3) . . ?
C32 Pt2 C33 35.4(2) . . ?
C31 Pt2 C36 92.1(3) . . ?
C32 Pt2 C36 93.8(3) . . ?
C33 Pt2 C36 80.3(3) . . ?
C31 Pt2 C37 94.2(3) . . ?
C32 Pt2 C37 80.0(3) . . ?
C33 Pt2 C37 86.6(3) . . ?
C36 Pt2 C37 33.6(3) . . ?
C31 Pt2 Ge2 85.4(2) . . ?
C32 Pt2 Ge2 94.08(19) . . ?
C33 Pt2 Ge2 98.31(18) . . ?
C36 Pt2 Ge2 164.0(2) . . ?
C37 Pt2 Ge2 162.3(2) . . ?
C16 Ge1 C10 102.3(3) . . ?
C16 Ge1 C22 110.3(3) . . ?
C10 Ge1 C22 103.4(3) . . ?
C16 Ge1 Pt1 114.4(2) . . ?
C10 Ge1 Pt1 116.34(19) . . ?
C22 Ge1 Pt1 109.4(2) . . ?
C52 Ge2 C40 109.5(3) . . ?
C52 Ge2 C46 103.8(3) . . ?
C40 Ge2 C46 102.5(3) . . ?
C52 Ge2 Pt2 108.4(2) . . ?
C40 Ge2 Pt2 114.7(2) . . ?
C46 Ge2 Pt2 117.24(19) . . ?
C3 C2 C9 126.4(8) . . ?
C3 C2 Pt1 75.6(5) . . ?
C9 C2 Pt1 104.8(5) . . ?
C2 C3 C4 125.7(8) . . ?
C2 C3 Pt1 71.2(4) . . ?
C4 C3 Pt1 108.9(5) . . ?
C3 C4 C5 114.8(6) . . ?
C6 C5 C4 115.1(7) . . ?
C7 C6 C5 127.4(7) . . ?
C7 C6 Pt1 74.2(4) . . ?
C5 C6 Pt1 107.6(5) . . ?
C6 C7 C8 124.3(7) . . ?
C6 C7 Pt1 70.5(4) . . ?
C8 C7 Pt1 111.3(5) . . ?
C7 C8 C9 114.8(7) . . ?
C8 C9 C2 115.5(6) . . ?
C15 C10 C11 116.3(7) . . ?
C15 C10 Ge1 121.5(6) . . ?
C11 C10 Ge1 122.2(6) . . ?
C12 C11 C10 122.7(8) . . ?
C11 C12 C13 120.4(8) . . ?
C14 C13 C12 118.2(8) . . ?
C13 C14 C15 121.1(8) . . ?
C10 C15 C14 121.3(8) . . ?
C17 C16 C21 116.8(7) . . ?
C17 C16 Ge1 123.5(6) . . ?
C21 C16 Ge1 119.7(5) . . ?
C16 C17 C18 123.1(7) . . ?
C19 C18 C17 118.5(8) . . ?
C18 C19 C20 120.3(8) . . ?
C19 C20 C21 119.6(8) . . ?
C20 C21 C16 121.6(8) . . ?
C23 C22 C27 119.4(7) . . ?
C23 C22 Ge1 120.6(6) . . ?
C27 C22 Ge1 120.0(6) . . ?
C22 C23 C24 121.1(9) . . ?
C25 C24 C23 119.6(9) . . ?
C26 C25 C24 119.9(9) . . ?
C25 C26 C27 120.6(9) . . ?
C22 C27 C26 119.3(8) . . ?
C33 C32 C39 127.2(7) . . ?
C33 C32 Pt2 73.7(4) . . ?
C39 C32 Pt2 107.0(5) . . ?
C32 C33 C34 124.4(7) . . ?
C32 C33 Pt2 70.9(4) . . ?
C34 C33 Pt2 110.6(5) . . ?
C33 C34 C35 114.9(6) . . ?
C34 C35 C36 115.8(7) . . ?
C37 C36 C35 126.8(8) . . ?
C37 C36 Pt2 74.4(5) . . ?
C35 C36 Pt2 104.2(5) . . ?
C36 C37 C38 124.9(8) . . ?
C36 C37 Pt2 72.0(4) . . ?
C38 C37 Pt2 109.1(5) . . ?
C37 C38 C39 114.8(6) . . ?
C32 C39 C38 114.8(7) . . ?
C41 C40 C45 116.8(7) . . ?
C41 C40 Ge2 122.7(6) . . ?
C45 C40 Ge2 120.2(6) . . ?
C40 C41 C42 120.8(8) . . ?
C43 C42 C41 120.8(9) . . ?
C42 C43 C44 120.1(9) . . ?
C43 C44 C45 119.3(9) . . ?
C44 C45 C40 122.2(8) . . ?
C47 C46 C51 116.4(7) . . ?
C47 C46 Ge2 122.6(6) . . ?
C51 C46 Ge2 121.0(6) . . ?
C46 C47 C48 122.6(8) . . ?
C49 C48 C47 119.1(8) . . ?
C50 C49 C48 120.8(9) . . ?
C49 C50 C51 119.7(9) . . ?
C46 C51 C50 121.5(8) . . ?
C57 C52 C53 116.3(7) . . ?
C57 C52 Ge2 122.4(6) . . ?
C53 C52 Ge2 121.2(6) . . ?
C54 C53 C52 122.9(8) . . ?
C53 C54 C55 119.9(8) . . ?
C56 C55 C54 118.5(8) . . ?
C55 C56 C57 121.6(9) . . ?
C52 C57 C56 120.6(8) . . ?

loop_
_geom_bond_atom_site_label_1
_geom_bond_atom_site_label_2
_geom_bond_distance
_geom_bond_site_symmetry_2
_geom_bond_publ_flag
Pt1 C1 2.068(7) . ?
Pt1 C6 2.218(7) . ?
Pt1 C7 2.264(7) . ?
Pt1 C2 2.274(7) . ?
Pt1 C3 2.327(7) . ?
Pt1 Ge1 2.4045(8) . ?
Pt2 C31 2.061(7) . ?
Pt2 C32 2.226(7) . ?
Pt2 C33 2.261(7) . ?
Pt2 C36 2.288(7) . ?
Pt2 C37 2.316(7) . ?
Pt2 Ge2 2.4014(8) . ?
Ge1 C16 1.968(7) . ?
Ge1 C10 1.972(7) . ?
Ge1 C22 1.990(7) . ?
Ge2 C52 1.958(7) . ?
Ge2 C40 1.969(7) . ?
Ge2 C46 1.979(7) . ?
C2 C3 1.315(10) . ?
C2 C9 1.525(10) . ?
C3 C4 1.507(10) . ?
C4 C5 1.534(10) . ?
C5 C6 1.498(10) . ?
C6 C7 1.359(9) . ?
C7 C8 1.485(9) . ?
C8 C9 1.523(10) . ?
C10 C15 1.378(9) . ?
C10 C11 1.381(9) . ?
C11 C12 1.369(10) . ?
C12 C13 1.372(11) . ?
C13 C14 1.368(11) . ?
C14 C15 1.388(10) . ?
C16 C17 1.366(9) . ?
C16 C21 1.387(9) . ?
C17 C18 1.386(9) . ?
C18 C19 1.371(11) . ?
C19 C20 1.375(11) . ?
C20 C21 1.381(10) . ?
C22 C23 1.365(10) . ?
C22 C27 1.383(9) . ?
C23 C24 1.389(11) . ?
C24 C25 1.372(12) . ?
C25 C26 1.364(12) . ?
C26 C27 1.401(10) . ?
C32 C33 1.365(9) . ?
C32 C39 1.505(10) . ?
C33 C34 1.501(9) . ?
C34 C35 1.513(10) . ?
C35 C36 1.519(10) . ?
C36 C37 1.331(10) . ?
C37 C38 1.502(10) . ?
C38 C39 1.531(10) . ?
C40 C41 1.377(9) . ?
C40 C45 1.387(10) . ?
C41 C42 1.387(10) . ?
C42 C43 1.352(12) . ?
C43 C44 1.361(13) . ?
C44 C45 1.378(11) . ?
C46 C47 1.376(9) . ?
C46 C51 1.385(9) . ?
C47 C48 1.384(10) . ?
C48 C49 1.357(11) . ?
C49 C50 1.357(12) . ?
C50 C51 1.388(10) . ?
C52 C57 1.383(9) . ?
C52 C53 1.391(9) . ?
C53 C54 1.370(10) . ?
C54 C55 1.375(12) . ?
C55 C56 1.365(11) . ?
C56 C57 1.394(10) . ?
